data_7208278
loop_
_publ_author_name
'Hao, Xiang-Rong'
'Wang, Xin-Long'
'Shao, Kui-Zhan'
'Yang, Guang-Sheng'
'Su, Zhong-Min'
'Yuan, Gang'

_publ_section_title
;
 Remarkable solvent-size effects in constructing novel porous
 1,3,5-benzenetricarboxylate metal--organic frameworks
;
_journal_issue 17
_journal_name_full CrystEngComm
_journal_page_first 5596
_journal_paper_doi 10.1039/c2ce25343g
_journal_volume 14
_journal_year 2012
_chemical_formula_moiety Zn2(C9H3O6)(NO3)(C4H9NO)3
_chemical_formula_sum 'C21 H30 N4 O12 Zn2'
_chemical_formula_weight 661.23
_chemical_name_systematic
;
?
;
_space_group_IT_number 19
_symmetry_cell_setting orthorhombic
_symmetry_space_group_name_Hall 'P 2ac 2ab'
_symmetry_space_group_name_H-M 'P 21 21 21'
_atom_sites_solution_hydrogens geom
_atom_sites_solution_primary direct
_atom_sites_solution_secondary difmap
_audit_creation_method SHELXL-97
_cell_angle_alpha 90.000
_cell_angle_beta 90.000
_cell_angle_gamma 90.000
_cell_formula_units_Z 4
_cell_length_a 12.935(5)
_cell_length_b 14.708(5)
_cell_length_c 15.359(5)
_cell_measurement_reflns_used 5586
_cell_measurement_temperature 293(2)
_cell_measurement_theta_max 24.85
_cell_measurement_theta_min 3.52
_cell_volume 2922.0(18)
_computing_cell_refinement 'SAINT (Bruker, 2004)'
_computing_data_collection 'APEX2 (Bruker, 2004)'
_computing_data_reduction SAINT
_computing_molecular_graphics SHELXTL
_computing_publication_material 'SHELXTL and local programs'
_computing_structure_refinement SHELXTL
_computing_structure_solution 'SHELXTL (Sheldrick, 2001)'
_diffrn_ambient_temperature 293(2)
_diffrn_measured_fraction_theta_full 0.999
_diffrn_measured_fraction_theta_max 0.999
_diffrn_measurement_device_type 'Bruker Smart Apex2 CCD'
_diffrn_measurement_method 'phi and omega scans'
_diffrn_radiation_monochromator graphite
_diffrn_radiation_source 'fine-focus sealed tube'
_diffrn_radiation_type MoK\a
_diffrn_radiation_wavelength 0.71069
_diffrn_reflns_av_R_equivalents 0.0360
_diffrn_reflns_av_sigmaI/netI 0.0456
_diffrn_reflns_limit_h_max 15
_diffrn_reflns_limit_h_min -12
_diffrn_reflns_limit_k_max 17
_diffrn_reflns_limit_k_min -16
_diffrn_reflns_limit_l_max 18
_diffrn_reflns_limit_l_min -14
_diffrn_reflns_number 14745
_diffrn_reflns_theta_full 25.00
_diffrn_reflns_theta_max 25.00
_diffrn_reflns_theta_min 1.92
_diffrn_standards_decay_% 0
_exptl_absorpt_coefficient_mu 1.704
_exptl_absorpt_correction_T_max 0.6973
_exptl_absorpt_correction_T_min 0.6695
_exptl_absorpt_correction_type multi-scan
_exptl_absorpt_process_details '(SADABS; Bruker, 2004)'
_exptl_crystal_colour yellow
_exptl_crystal_density_diffrn 1.503
_exptl_crystal_density_method 'not measured'
_exptl_crystal_description block
_exptl_crystal_F_000 1360
_exptl_crystal_size_max 0.20
_exptl_crystal_size_mid 0.15
_exptl_crystal_size_min 0.14
_refine_diff_density_max 0.610
_refine_diff_density_min -0.430
_refine_diff_density_rms 0.073
_refine_ls_abs_structure_details 'Flack H D (1983), Acta Cryst. A39, 876-881'
_refine_ls_abs_structure_Flack 0.009(15)
_refine_ls_extinction_method none
_refine_ls_goodness_of_fit_ref 0.931
_refine_ls_hydrogen_treatment constr
_refine_ls_matrix_type full
_refine_ls_number_parameters 392
_refine_ls_number_reflns 5143
_refine_ls_number_restraints 180
_refine_ls_restrained_S_all 0.919
_refine_ls_R_factor_all 0.0468
_refine_ls_R_factor_gt 0.0383
_refine_ls_shift/su_max 0.046
_refine_ls_shift/su_mean 0.001
_refine_ls_structure_factor_coef Fsqd
_refine_ls_weighting_details 'calc w=1/[\s^2^(Fo^2^)+(0.0799P)^2^+0.0000P] where P=(Fo^2^+2Fc^2^)/3'
_refine_ls_weighting_scheme calc
_refine_ls_wR_factor_gt 0.0995
_refine_ls_wR_factor_ref 0.1063
_reflns_number_gt 4486
_reflns_number_total 5143
_reflns_threshold_expression >2sigma(I)
_cod_data_source_file c2ce25343g.txt
_cod_data_source_block 1
_cod_database_code 7208278

loop_
_symmetry_equiv_pos_as_xyz
'x, y, z'
'-x+1/2, -y, z+1/2'
'x+1/2, -y+1/2, -z'
'-x, y+1/2, -z+1/2'

loop_
_atom_site_label
_atom_site_type_symbol
_atom_site_fract_x
_atom_site_fract_y
_atom_site_fract_z
_atom_site_U_iso_or_equiv
_atom_site_adp_type
_atom_site_occupancy
_atom_site_symmetry_multiplicity
_atom_site_calc_flag
_atom_site_refinement_flags
_atom_site_disorder_assembly
_atom_site_disorder_group
O9 O 0.354(3) 0.146(6) 0.139(5) 0.067(6) Uani 0.446(16) 1 d PD A 1
C18 C 0.4383(12) 0.1359(12) 0.1684(15) 0.082(6) Uani 0.446(16) 1 d PDU A 1
C19 C 0.472(3) 0.0326(17) 0.175(2) 0.124(11) Uani 0.446(16) 1 d PDU A 1
C20 C 0.4808(18) 0.2986(14) 0.1647(17) 0.106(7) Uiso 0.446(16) 1 d PDU A 1
C21 C 0.6099(16) 0.179(3) 0.227(3) 0.131(13) Uani 0.446(16) 1 d PDU A 1
N3 N 0.5089(10) 0.1980(10) 0.1816(10) 0.095(5) Uani 0.446(16) 1 d PDU A 1
O9' O 0.359(2) 0.159(5) 0.125(4) 0.067(6) Uani 0.554(16) 1 d PD A 2
C18' C 0.4422(9) 0.1785(9) 0.1505(9) 0.065(4) Uani 0.554(16) 1 d PDU A 2
C19' C 0.4715(11) 0.2810(9) 0.1342(10) 0.070(4) Uiso 0.554(16) 1 d PDU A 2
C20' C 0.482(3) 0.0262(16) 0.206(2) 0.136(10) Uani 0.554(16) 1 d PDU A 2
C21' C 0.6249(14) 0.151(3) 0.193(2) 0.126(11) Uani 0.554(16) 1 d PDU A 2
N3' N 0.5147(8) 0.1240(8) 0.1785(9) 0.093(4) Uani 0.554(16) 1 d PDU A 2
Zn1 Zn 0.01766(4) 0.02724(3) 0.04707(3) 0.03553(13) Uani 1 1 d . . .
Zn2 Zn 0.20196(4) 0.17115(4) 0.16508(3) 0.04246(15) Uani 1 1 d . . .
O1 O 0.1305(2) 0.0362(2) -0.0379(2) 0.0501(7) Uani 1 1 d . A .
O2 O 0.1680(2) 0.1640(2) 0.0325(2) 0.0487(7) Uani 1 1 d . A .
O3 O 0.0568(3) -0.0469(2) 0.1468(2) 0.0501(8) Uani 1 1 d . A .
O4 O 0.1967(3) 0.0315(2) 0.1839(2) 0.0570(9) Uani 1 1 d . A .
O5 O -0.0613(2) 0.1337(2) 0.0803(2) 0.0480(8) Uani 1 1 d . A .
O6 O 0.0419(2) 0.1820(2) 0.18769(19) 0.0484(8) Uani 1 1 d . A .
O7 O 0.2502(5) 0.1852(4) 0.2934(3) 0.1074(18) Uani 1 1 d . A .
O8 O 0.2114(4) 0.3101(3) 0.1549(4) 0.0982(16) Uani 1 1 d . A .
O10 O -0.0828(5) -0.0709(4) 0.0119(4) 0.1042(17) Uani 1 1 d . . .
O11 O -0.1024(6) 0.0140(5) -0.0935(5) 0.105(2) Uani 1 1 d . . .
O12 O -0.1892(5) -0.1070(5) -0.0900(5) 0.157(3) Uani 1 1 d . . .
C1 C 0.2632(3) 0.1293(3) -0.0951(3) 0.0374(9) Uani 1 1 d . A .
C2 C 0.3236(3) 0.2072(3) -0.0861(3) 0.0373(9) Uani 1 1 d . . .
H2 H 0.3145 0.2454 -0.0384 0.045 Uiso 1 1 calc R . .
C3 C 0.3981(3) 0.2277(3) -0.1492(3) 0.0354(9) Uani 1 1 d . . .
C4 C 0.4117(3) 0.1700(3) -0.2194(3) 0.0386(9) Uani 1 1 d . . .
H4 H 0.4625 0.1827 -0.2605 0.046 Uiso 1 1 calc R . .
C5 C 0.3497(3) 0.0929(3) -0.2291(3) 0.0373(9) Uani 1 1 d . . .
C6 C 0.2770(3) 0.0734(3) -0.1670(3) 0.0409(9) Uani 1 1 d . . .
H6 H 0.2360 0.0218 -0.1732 0.049 Uiso 1 1 calc R . .
C7 C 0.1826(3) 0.1084(3) -0.0279(3) 0.0409(10) Uani 1 1 d . . .
C8 C 0.1342(3) -0.0306(3) 0.1943(3) 0.0433(10) Uani 1 1 d . . .
C9 C -0.0342(3) 0.1896(3) 0.1383(3) 0.0388(10) Uani 1 1 d . . .
C10 C 0.2317(6) 0.1870(4) 0.3699(4) 0.0771(18) Uani 1 1 d . . .
C11 C 0.1195(9) 0.1812(8) 0.3938(6) 0.148(4) Uani 1 1 d . A .
H11A H 0.0792 0.1699 0.3424 0.223 Uiso 1 1 calc R . .
H11B H 0.0980 0.2375 0.4197 0.223 Uiso 1 1 calc R . .
H11C H 0.1094 0.1325 0.4345 0.223 Uiso 1 1 calc R . .
C12 C 0.4035(11) 0.2027(11) 0.4041(9) 0.213(8) Uani 1 1 d . . .
H12A H 0.4355 0.1442 0.4098 0.320 Uiso 1 1 calc R A .
H12B H 0.4389 0.2458 0.4403 0.320 Uiso 1 1 calc R . .
H12C H 0.4070 0.2222 0.3445 0.320 Uiso 1 1 calc R . .
C13 C 0.2755(12) 0.1909(9) 0.5246(5) 0.190(7) Uani 1 1 d . . .
H13A H 0.2428 0.2458 0.5442 0.285 Uiso 1 1 calc R A .
H13B H 0.3402 0.1833 0.5545 0.285 Uiso 1 1 calc R . .
H13C H 0.2314 0.1400 0.5368 0.285 Uiso 1 1 calc R . .
C14 C 0.1714(6) 0.3786(5) 0.1528(8) 0.115(4) Uani 1 1 d U . .
C15 C 0.1162(10) 0.3976(8) 0.0507(10) 0.172(5) Uani 1 1 d . A .
H15A H 0.0536 0.4320 0.0575 0.258 Uiso 1 1 calc R . .
H15B H 0.1008 0.3404 0.0237 0.258 Uiso 1 1 calc R . .
H15C H 0.1638 0.4310 0.0150 0.258 Uiso 1 1 calc R . .
C16 C 0.1989(8) 0.4306(7) 0.2710(8) 0.146(4) Uani 1 1 d . . .
H16A H 0.2506 0.3841 0.2664 0.219 Uiso 1 1 calc R A .
H16B H 0.1470 0.4121 0.3121 0.219 Uiso 1 1 calc R . .
H16C H 0.2304 0.4861 0.2905 0.219 Uiso 1 1 calc R . .
C17 C 0.0991(8) 0.5316(6) 0.1715(9) 0.165(6) Uani 1 1 d . . .
H17A H 0.0563 0.5308 0.1204 0.247 Uiso 1 1 calc R A .
H17B H 0.1505 0.5783 0.1657 0.247 Uiso 1 1 calc R . .
H17C H 0.0571 0.5437 0.2217 0.247 Uiso 1 1 calc R . .
N1 N 0.2940(8) 0.1966(5) 0.4312(4) 0.129(3) Uani 1 1 d . A .
N2 N 0.1484(9) 0.4460(8) 0.1813(8) 0.160(4) Uiso 1 1 d U A .
N4 N -0.1289(5) -0.0564(4) -0.0539(5) 0.0941(18) Uani 1 1 d . . .

loop_
_atom_site_aniso_label
_atom_site_aniso_U_11
_atom_site_aniso_U_22
_atom_site_aniso_U_33
_atom_site_aniso_U_23
_atom_site_aniso_U_13
_atom_site_aniso_U_12
O9 0.045(3) 0.066(17) 0.088(18) 0.027(10) 0.011(7) -0.011(3)
C18 0.054(10) 0.103(14) 0.091(11) 0.046(10) -0.004(8) -0.018(10)
C19 0.153(19) 0.087(15) 0.13(2) 0.079(14) -0.032(17) -0.011(13)
C21 0.039(9) 0.16(3) 0.19(3) 0.00(2) -0.019(14) -0.014(12)
N3 0.057(8) 0.128(12) 0.100(9) 0.037(9) -0.019(7) -0.014(8)
O9' 0.045(3) 0.066(17) 0.088(18) 0.027(10) 0.011(7) -0.011(3)
C18' 0.049(7) 0.078(9) 0.068(8) 0.019(7) 0.012(5) -0.014(7)
C20' 0.169(19) 0.094(13) 0.15(2) 0.077(13) -0.011(18) 0.014(13)
C21' 0.058(10) 0.16(2) 0.16(2) 0.045(18) -0.014(11) -0.019(11)
N3' 0.056(6) 0.100(9) 0.123(8) 0.042(7) -0.006(6) 0.004(6)
Zn1 0.0425(2) 0.0307(2) 0.0334(2) 0.0023(2) -0.0011(2) 0.00101(19)
Zn2 0.0449(3) 0.0400(3) 0.0424(3) -0.0006(2) -0.0062(2) -0.0032(2)
O1 0.0541(18) 0.0469(18) 0.0492(18) 0.0005(16) 0.0105(15) -0.0071(15)
O2 0.0567(18) 0.0507(18) 0.0388(17) -0.0010(15) 0.0102(14) 0.0027(14)
O3 0.0554(18) 0.051(2) 0.0443(18) 0.0162(14) -0.0103(15) 0.0003(14)
O4 0.0507(18) 0.0496(19) 0.071(2) 0.0319(17) 0.0031(17) -0.0002(17)
O5 0.0552(18) 0.0379(16) 0.0508(19) -0.0098(14) -0.0066(15) 0.0076(14)
O6 0.0441(18) 0.062(2) 0.0394(17) -0.0054(15) -0.0061(13) 0.0133(15)
O7 0.115(4) 0.145(5) 0.062(3) -0.024(3) -0.033(3) 0.015(4)
O8 0.107(4) 0.037(2) 0.151(5) -0.014(2) -0.001(4) -0.014(2)
O10 0.106(4) 0.091(4) 0.116(4) -0.002(3) -0.039(3) -0.009(3)
O11 0.107(4) 0.092(4) 0.117(4) -0.004(3) -0.038(3) -0.008(3)
O12 0.148(6) 0.144(6) 0.180(7) -0.021(5) -0.097(5) -0.068(5)
C1 0.041(2) 0.040(2) 0.032(2) -0.0012(18) 0.0028(17) 0.0005(18)
C2 0.044(2) 0.033(2) 0.035(2) -0.0090(17) -0.0016(18) 0.0023(17)
C3 0.038(2) 0.036(2) 0.033(2) -0.0014(17) -0.0009(17) -0.0015(17)
C4 0.040(2) 0.043(2) 0.034(2) -0.0010(19) -0.0011(17) 0.0000(19)
C5 0.038(2) 0.035(2) 0.039(2) -0.0056(18) 0.0003(18) 0.0038(17)
C6 0.042(2) 0.035(2) 0.045(2) -0.004(2) -0.005(2) -0.0019(17)
C7 0.046(2) 0.040(2) 0.037(2) 0.0056(18) -0.0004(18) 0.0016(19)
C8 0.045(2) 0.042(2) 0.043(2) 0.008(2) 0.0061(19) 0.008(2)
C9 0.043(2) 0.041(2) 0.033(2) 0.0012(18) 0.0041(18) 0.0021(18)
C10 0.116(6) 0.058(4) 0.058(4) -0.001(3) -0.021(4) 0.001(3)
C11 0.162(10) 0.191(12) 0.092(6) -0.025(7) 0.018(7) -0.039(9)
C12 0.152(12) 0.29(2) 0.199(15) -0.009(14) -0.113(11) 0.019(12)
C13 0.310(18) 0.194(13) 0.066(5) -0.011(6) -0.051(8) 0.124(13)
C14 0.094(5) 0.034(4) 0.218(11) -0.016(5) 0.062(6) -0.010(3)
C15 0.136(9) 0.159(11) 0.222(14) 0.072(11) -0.005(10) -0.018(8)
C16 0.120(7) 0.119(8) 0.198(11) -0.018(8) 0.060(8) -0.044(7)
C17 0.148(9) 0.075(6) 0.271(15) 0.039(8) 0.105(10) 0.045(6)
N1 0.211(9) 0.098(5) 0.077(4) -0.030(3) -0.080(5) 0.056(5)
N4 0.091(4) 0.073(4) 0.119(5) -0.011(4) -0.046(4) 0.005(3)

loop_
_atom_type_symbol
_atom_type_description
_atom_type_scat_dispersion_real
_atom_type_scat_dispersion_imag
_atom_type_scat_source
C C 0.0033 0.0016 'International Tables Vol C Tables 4.2.6.8 and 6.1.1.4'
H H 0.0000 0.0000 'International Tables Vol C Tables 4.2.6.8 and 6.1.1.4'
N N 0.0061 0.0033 'International Tables Vol C Tables 4.2.6.8 and 6.1.1.4'
O O 0.0106 0.0060 'International Tables Vol C Tables 4.2.6.8 and 6.1.1.4'
Zn Zn 0.2839 1.4301 'International Tables Vol C Tables 4.2.6.8 and 6.1.1.4'

loop_
_geom_angle_atom_site_label_1
_geom_angle_atom_site_label_2
_geom_angle_atom_site_label_3
_geom_angle
_geom_angle_site_symmetry_3
C18 O9 Zn2 147(7) .
O9 C18 N3 128(4) .
O9 C18 C19 113(4) .
N3 C18 C19 118.1(18) .
C18 N3 C21 123(2) .
C18 N3 C20 118.6(14) .
C21 N3 C20 117(2) .
C18' O9' Zn2 138(6) .
O9' C18' N3' 128(4) .
O9' C18' C19' 114(3) .
N3' C18' C19' 117.8(11) .
C18' N3' C21' 124.8(17) .
C18' N3' C20' 117.6(15) .
C21' N3' C20' 117(2) .
O5 Zn1 O3 112.48(14) .
O5 Zn1 O1 120.85(14) .
O3 Zn1 O1 111.57(14) .
O5 Zn1 O10 108.0(2) .
O3 Zn1 O10 88.70(19) .
O1 Zn1 O10 110.45(19) .
O8 Zn2 O4 176.08(18) .
O8 Zn2 O7 87.4(2) .
O4 Zn2 O7 88.7(2) .
O8 Zn2 O2 89.36(19) .
O4 Zn2 O2 94.50(14) .
O7 Zn2 O2 173.9(2) .
O8 Zn2 O9 96(2) .
O4 Zn2 O9 83(2) .
O7 Zn2 O9 85(2) .
O2 Zn2 O9 90(2) .
O8 Zn2 O9' 90.4(18) .
O4 Zn2 O9' 89.3(18) .
O7 Zn2 O9' 90.0(15) .
O2 Zn2 O9' 84.9(15) .
O9 Zn2 O9' 8(3) .
O8 Zn2 O6 89.74(18) .
O4 Zn2 O6 91.12(13) .
O7 Zn2 O6 97.54(19) .
O2 Zn2 O6 87.57(12) .
O9 Zn2 O6 174(3) .
O9' Zn2 O6 172.5(15) .
C7 O1 Zn1 111.8(3) .
C7 O2 Zn2 136.5(3) .
C8 O3 Zn1 123.7(3) .
C8 O4 Zn2 140.7(3) .
C9 O5 Zn1 124.5(3) .
C9 O6 Zn2 133.0(3) .
C10 O7 Zn2 150.7(6) .
C14 O8 Zn2 149.4(5) .
N4 O10 Zn1 115.0(5) .
C6 C1 C2 119.6(4) .
C6 C1 C7 121.0(4) .
C2 C1 C7 119.4(4) .
C1 C2 C3 119.6(4) .
C1 C2 H2 120.2 .
C3 C2 H2 120.2 .
C4 C3 C2 119.7(4) .
C4 C3 C9 120.5(4) 3
C2 C3 C9 119.8(4) 3
C3 C4 C5 120.5(4) .
C3 C4 H4 119.7 .
C5 C4 H4 119.7 .
C6 C5 C4 119.4(4) .
C6 C5 C8 120.8(4) 2_554
C4 C5 C8 119.8(4) 2_554
C5 C6 C1 121.2(4) .
C5 C6 H6 119.4 .
C1 C6 H6 119.4 .
O2 C7 O1 123.8(4) .
O2 C7 C1 118.8(4) .
O1 C7 C1 117.4(4) .
O4 C8 O3 126.0(4) .
O4 C8 C5 117.5(4) 2
O3 C8 C5 116.5(4) 2
O6 C9 O5 126.1(4) .
O6 C9 C3 117.6(4) 3_455
O5 C9 C3 116.3(4) 3_455
O7 C10 N1 127.9(9) .
O7 C10 C11 115.5(7) .
N1 C10 C11 116.5(8) .
C10 C11 H11A 109.5 .
C10 C11 H11B 109.5 .
H11A C11 H11B 109.5 .
C10 C11 H11C 109.5 .
H11A C11 H11C 109.5 .
H11B C11 H11C 109.5 .
N1 C12 H12A 109.5 .
N1 C12 H12B 109.5 .
H12A C12 H12B 109.5 .
N1 C12 H12C 109.5 .
H12A C12 H12C 109.5 .
H12B C12 H12C 109.5 .
N1 C13 H13A 109.5 .
N1 C13 H13B 109.5 .
H13A C13 H13B 109.5 .
N1 C13 H13C 109.5 .
H13A C13 H13C 109.5 .
H13B C13 H13C 109.5 .
N2 C14 O8 153.5(15) .
N2 C14 C15 95.7(10) .
O8 C14 C15 110.8(9) .
C14 C15 H15A 109.5 .
C14 C15 H15B 109.5 .
H15A C15 H15B 109.5 .
C14 C15 H15C 109.5 .
H15A C15 H15C 109.5 .
H15B C15 H15C 109.5 .
N2 C16 H16A 109.5 .
N2 C16 H16B 109.5 .
H16A C16 H16B 109.5 .
N2 C16 H16C 109.5 .
H16A C16 H16C 109.5 .
H16B C16 H16C 109.5 .
N2 C17 H17A 109.5 .
N2 C17 H17B 109.5 .
H17A C17 H17B 109.5 .
N2 C17 H17C 109.5 .
H17A C17 H17C 109.5 .
H17B C17 H17C 109.5 .
C10 N1 C13 129.1(12) .
C10 N1 C12 114.3(8) .
C13 N1 C12 116.0(9) .
C14 N2 C17 149.4(15) .
C14 N2 C16 96.1(12) .
C17 N2 C16 114.5(11) .
O10 N4 O12 126.8(8) .
O10 N4 O11 115.0(7) .
O12 N4 O11 117.7(8) .

loop_
_geom_bond_atom_site_label_1
_geom_bond_atom_site_label_2
_geom_bond_distance
_geom_bond_site_symmetry_2
O9 C18 1.18(2) .
O9 Zn2 2.05(6) .
C18 N3 1.308(14) .
C18 C19 1.58(2) .
C20 N3 1.54(2) .
C21 N3 1.50(2) .
O9' C18' 1.183(19) .
O9' Zn2 2.13(5) .
C18' N3' 1.307(13) .
C18' C19' 1.575(18) .
C20' N3' 1.56(2) .
C21' N3' 1.494(19) .
Zn1 O5 1.938(3) .
Zn1 O3 1.947(3) .
Zn1 O1 1.962(3) .
Zn1 O10 2.016(5) .
Zn2 O8 2.054(4) .
Zn2 O4 2.076(3) .
Zn2 O7 2.078(4) .
Zn2 O2 2.085(3) .
Zn2 O6 2.106(3) .
O1 C7 1.266(5) .
O2 C7 1.251(5) .
O3 C8 1.262(6) .
O4 C8 1.230(6) .
O5 C9 1.262(5) .
O6 C9 1.248(5) .
O7 C10 1.198(8) .
O8 C14 1.132(8) .
O10 N4 1.193(7) .
O11 N4 1.249(9) .
O12 N4 1.212(7) .
C1 C6 1.389(6) .
C1 C2 1.393(6) .
C1 C7 1.500(6) .
C2 C3 1.399(6) .
C2 H2 0.9300 .
C3 C4 1.383(6) .
C3 C9 1.508(6) 3
C4 C5 1.397(6) .
C4 H4 0.9300 .
C5 C6 1.369(6) .
C5 C8 1.506(6) 2_554
C6 H6 0.9300 .
C8 C5 1.506(6) 2
C9 C3 1.508(6) 3_455
C10 N1 1.248(9) .
C10 C11 1.500(13) .
C11 H11A 0.9600 .
C11 H11B 0.9600 .
C11 H11C 0.9600 .
C12 N1 1.478(16) .
C12 H12A 0.9600 .
C12 H12B 0.9600 .
C12 H12C 0.9600 .
C13 N1 1.457(12) .
C13 H13A 0.9600 .
C13 H13B 0.9600 .
C13 H13C 0.9600 .
C14 N2 1.123(13) .
C14 C15 1.746(17) .
C15 H15A 0.9600 .
C15 H15B 0.9600 .
C15 H15C 0.9600 .
C16 N2 1.541(15) .
C16 H16A 0.9600 .
C16 H16B 0.9600 .
C16 H16C 0.9600 .
C17 N2 1.421(13) .
C17 H17A 0.9600 .
C17 H17B 0.9600 .
C17 H17C 0.9600 .

loop_
_geom_torsion_atom_site_label_1
_geom_torsion_atom_site_label_2
_geom_torsion_atom_site_label_3
_geom_torsion_atom_site_label_4
_geom_torsion
_geom_torsion_site_symmetry_1
_geom_torsion_site_symmetry_4
Zn2 O9 C18 N3 -91(9) . .
Zn2 O9 C18 C19 101(11) . .
O9 C18 N3 C21 174(6) . .
C19 C18 N3 C21 -18(4) . .
O9 C18 N3 C20 5(7) . .
C19 C18 N3 C20 173(2) . .
Zn2 O9' C18' N3' 110(6) . .
Zn2 O9' C18' C19' -80(5) . .
O9' C18' N3' C21' 167(5) . .
C19' C18' N3' C21' -3(3) . .
O9' C18' N3' C20' -19(5) . .
C19' C18' N3' C20' 172.1(17) . .
C18 O9 Zn2 O8 91(10) . .
C18 O9 Zn2 O4 -85(10) . .
C18 O9 Zn2 O7 4(10) . .
C18 O9 Zn2 O2 -180(11) . .
C18 O9 Zn2 O6 -109(20) . .
C18' O9' Zn2 O8 65(5) . .
C18' O9' Zn2 O4 -111(5) . .
C18' O9' Zn2 O7 -22(5) . .
C18' O9' Zn2 O2 155(6) . .
C18' O9' Zn2 O9 -73(31) . .
C18' O9' Zn2 O6 156(9) . .
O5 Zn1 O1 C7 39.0(3) . .
O3 Zn1 O1 C7 -96.6(3) . .
O10 Zn1 O1 C7 166.4(3) . .
O8 Zn2 O2 C7 149.6(4) . .
O4 Zn2 O2 C7 -29.7(4) . .
O7 Zn2 O2 C7 92(2) . .
O9 Zn2 O2 C7 53(2) . .
O9' Zn2 O2 C7 59.1(19) . .
O6 Zn2 O2 C7 -120.7(4) . .
O5 Zn1 O3 C8 -82.5(4) . .
O1 Zn1 O3 C8 57.0(4) . .
O10 Zn1 O3 C8 168.5(4) . .
O8 Zn2 O4 C8 110(3) . .
O7 Zn2 O4 C8 105.1(5) . .
O2 Zn2 O4 C8 -80.0(5) . .
O9 Zn2 O4 C8 -170(2) . .
O9' Zn2 O4 C8 -164.9(16) . .
O6 Zn2 O4 C8 7.6(5) . .
O3 Zn1 O5 C9 51.1(4) . .
O1 Zn1 O5 C9 -84.1(4) . .
O10 Zn1 O5 C9 147.4(4) . .
O8 Zn2 O6 C9 83.2(4) . .
O4 Zn2 O6 C9 -100.6(4) . .
O7 Zn2 O6 C9 170.6(4) . .
O2 Zn2 O6 C9 -6.2(4) . .
O9 Zn2 O6 C9 -77(16) . .
O9' Zn2 O6 C9 -8(14) . .
O8 Zn2 O7 C10 102.3(12) . .
O4 Zn2 O7 C10 -78.1(12) . .
O2 Zn2 O7 C10 160.4(14) . .
O9 Zn2 O7 C10 -161(3) . .
O9' Zn2 O7 C10 -167(2) . .
O6 Zn2 O7 C10 12.9(12) . .
O4 Zn2 O8 C14 -108(3) . .
O7 Zn2 O8 C14 -102.9(15) . .
O2 Zn2 O8 C14 82.2(15) . .
O9 Zn2 O8 C14 172(3) . .
O9' Zn2 O8 C14 167(2) . .
O6 Zn2 O8 C14 -5.3(15) . .
O5 Zn1 O10 N4 68.6(6) . .
O3 Zn1 O10 N4 -178.2(6) . .
O1 Zn1 O10 N4 -65.6(6) . .
C6 C1 C2 C3 -0.6(6) . .
C7 C1 C2 C3 -179.2(4) . .
C1 C2 C3 C4 -0.6(6) . .
C1 C2 C3 C9 -178.2(4) . 3
C2 C3 C4 C5 1.8(6) . .
C9 C3 C4 C5 179.4(4) 3 .
C3 C4 C5 C6 -1.7(6) . .
C3 C4 C5 C8 -179.7(4) . 2_554
C4 C5 C6 C1 0.5(6) . .
C8 C5 C6 C1 178.5(4) 2_554 .
C2 C1 C6 C5 0.7(6) . .
C7 C1 C6 C5 179.2(4) . .
Zn2 O2 C7 O1 76.7(6) . .
Zn2 O2 C7 C1 -105.9(4) . .
Zn1 O1 C7 O2 4.5(5) . .
Zn1 O1 C7 C1 -172.9(3) . .
C6 C1 C7 O2 -175.1(4) . .
C2 C1 C7 O2 3.5(6) . .
C6 C1 C7 O1 2.5(6) . .
C2 C1 C7 O1 -178.9(4) . .
Zn2 O4 C8 O3 51.3(8) . .
Zn2 O4 C8 C5 -128.4(4) . 2
Zn1 O3 C8 O4 -2.1(7) . .
Zn1 O3 C8 C5 177.5(3) . 2
Zn2 O6 C9 O5 60.2(6) . .
Zn2 O6 C9 C3 -121.1(4) . 3_455
Zn1 O5 C9 O6 -6.2(6) . .
Zn1 O5 C9 C3 175.0(3) . 3_455
Zn2 O7 C10 N1 177.8(8) . .
Zn2 O7 C10 C11 -5.4(16) . .
Zn2 O8 C14 N2 106(2) . .
Zn2 O8 C14 C15 -77.7(15) . .
O7 C10 N1 C13 -173.9(9) . .
C11 C10 N1 C13 9.3(13) . .
O7 C10 N1 C12 -2.6(14) . .
C11 C10 N1 C12 -179.4(10) . .
O8 C14 N2 C17 176.2(15) . .
C15 C14 N2 C17 0(2) . .
O8 C14 N2 C16 -2(2) . .
C15 C14 N2 C16 -178.9(7) . .
Zn1 O10 N4 O12 176.2(7) . .
Zn1 O10 N4 O11 4.8(10) . .
